data_4504753
loop_
_publ_author_name
'Akhriff, Youness'
'Server-Carri\'o, Juan'
'Garc\'ia-Lozano, Julia'
'Folgado, Jos\'e Vicente'
'Sancho, Amparo'
'Escriv\`a, Emilio'
'Vitoria, Pablo'
'Soto, Luc\'ia'

_publ_section_title
;
 Supramolecular Structures from Three New Molecular Building Blocks Based
 on the Protonation/Deprotonation of 3,3-Bis(2-imidazolyl)propionic Acid
 (HBIP):&#x2009; [H3BIP](C4O4)&#x00B7;H2O, [Cu(HBIP)2](HC4O4)2, and
 [Cu(BIP)2]&#x00B7;2H2O
;
_journal_issue 5
_journal_name_full 'Crystal Growth &amp; Design'
_journal_page_first 1124
_journal_paper_doi 10.1021/cg050543q
_journal_volume 6
_journal_year 2006
_chemical_formula_sum 'C13 H14 N4 O7'
_chemical_formula_weight 338.28
_space_group_IT_number 14
_symmetry_cell_setting monoclinic
_symmetry_space_group_name_Hall '-P 2yn'
_symmetry_space_group_name_H-M 'P 1 21/n 1'
_atom_sites_solution_hydrogens mixed
_atom_sites_solution_primary direct
_atom_sites_solution_secondary difmap
_audit_creation_method SHELXL-97
_cell_angle_alpha 90.00
_cell_angle_beta 105.44(1)
_cell_angle_gamma 90.00
_cell_formula_units_Z 4
_cell_length_a 8.040(1)
_cell_length_b 15.799(2)
_cell_length_c 12.103(1)
_cell_measurement_reflns_used 25
_cell_measurement_temperature 293(2)
_cell_measurement_theta_max 14
_cell_measurement_theta_min 7
_cell_volume 1481.9(3)
_computing_cell_refinement 'CAD4 Express'
_computing_data_collection 'CAD4 Express'
_computing_data_reduction 'XRAY76 (Stewart, 1976)'
_computing_molecular_graphics 'Ortep3 (Farrugia, 1997)'
_computing_structure_refinement 'SHELXL-97 (Sheldrick, 1997)'
_computing_structure_solution 'SIR97 (Altomare, 1994)'
_diffrn_ambient_temperature 293(2)
_diffrn_measured_fraction_theta_full 1.000
_diffrn_measured_fraction_theta_max 1.000
_diffrn_measurement_device_type 'Enraf Nonius CAD4'
_diffrn_measurement_method 'Omega-2theta scans'
_diffrn_radiation_monochromator graphite
_diffrn_radiation_source 'fine-focus sealed tube'
_diffrn_radiation_type MoK\a
_diffrn_radiation_wavelength 0.71070
_diffrn_reflns_av_R_equivalents 0.032
_diffrn_reflns_limit_h_max 9
_diffrn_reflns_limit_h_min 0
_diffrn_reflns_limit_k_max 19
_diffrn_reflns_limit_k_min 0
_diffrn_reflns_limit_l_max 14
_diffrn_reflns_limit_l_min -14
_diffrn_reflns_number 2892
_diffrn_reflns_theta_full 25.97
_diffrn_reflns_theta_max 25.97
_diffrn_reflns_theta_min 2.17
_diffrn_standards_decay_% 0
_diffrn_standards_interval_time 90
_diffrn_standards_number 3
_exptl_absorpt_coefficient_mu 0.125
_exptl_absorpt_correction_type none
_exptl_crystal_colour colourless
_exptl_crystal_density_diffrn 1.516
_exptl_crystal_density_method 'not measured'
_exptl_crystal_description prismatic
_exptl_crystal_F_000 704
_exptl_crystal_size_max 0.35
_exptl_crystal_size_mid 0.30
_exptl_crystal_size_min 0.15
_refine_diff_density_max 0.228
_refine_diff_density_min -0.286
_refine_ls_extinction_method none
_refine_ls_goodness_of_fit_ref 0.959
_refine_ls_hydrogen_treatment mixed
_refine_ls_matrix_type full
_refine_ls_number_parameters 232
_refine_ls_number_reflns 2892
_refine_ls_number_restraints 0
_refine_ls_restrained_S_all 0.959
_refine_ls_R_factor_all 0.1112
_refine_ls_R_factor_gt 0.0483
_refine_ls_shift/su_max 0.004
_refine_ls_shift/su_mean 0.001
_refine_ls_structure_factor_coef Fsqd
_refine_ls_weighting_details 'calc w=1/[\s^2^(Fo^2^)+(0.0433P)^2^+0.0000P] where P=(Fo^2^+2Fc^2^)/3'
_refine_ls_weighting_scheme calc
_refine_ls_wR_factor_gt 0.0919
_refine_ls_wR_factor_ref 0.1223
_reflns_number_gt 1537
_reflns_number_total 2892
_reflns_threshold_expression >2sigma(I)
_cod_data_source_file cg050543qsi20051014_044248.cif
_cod_data_source_block (H3BIP)(sq).H2O
_cod_original_sg_symbol_H-M 'P 21/n'
_cod_database_code 4504753

loop_
_symmetry_equiv_pos_as_xyz
'x, y, z'
'x+1/2, -y+1/2, z+1/2'
'-x, -y, -z'
'-x-1/2, y-1/2, -z-1/2'

loop_
_atom_site_label
_atom_site_type_symbol
_atom_site_fract_x
_atom_site_fract_y
_atom_site_fract_z
_atom_site_U_iso_or_equiv
_atom_site_adp_type
_atom_site_occupancy
_atom_site_symmetry_multiplicity
_atom_site_calc_flag
_atom_site_refinement_flags
O1 O 0.1055(3) 0.40600(16) 0.4320(2) 0.0616(8) Uani 1 1 d .
O2 O 0.3577(3) 0.38370(19) 0.5576(2) 0.0627(8) Uani 1 1 d .
H20 H 0.3322 0.4269 0.5868 0.13(2) Uiso 1 1 calc R
O3 O 0.4372(3) -0.14416(12) 0.52398(16) 0.0345(5) Uani 1 1 d .
O4 O 0.4123(3) 0.02402(13) 0.66674(17) 0.0407(6) Uani 1 1 d .
O5 O 0.1165(3) 0.09837(14) 0.45910(19) 0.0472(6) Uani 1 1 d .
O6 O 0.1177(3) -0.07755(14) 0.31650(17) 0.0453(6) Uani 1 1 d .
O7 O 0.1810(3) 0.01285(16) 0.8205(2) 0.0634(8) Uani 1 1 d .
H7A H 0.0657 0.0241 0.7784 0.13(2) Uiso 1 1 d R
H7B H 0.2611 0.0197 0.7669 0.17(3) Uiso 1 1 d R
N1 N 0.3196(3) 0.14906(16) 0.2503(2) 0.0369(7) Uani 1 1 d .
H1 H 0.3521 0.1337 0.3210 0.088(15) Uiso 1 1 calc R
N2 N 0.2103(3) 0.22100(16) 0.0987(2) 0.0338(6) Uani 1 1 d .
H2 H 0.1591 0.2606 0.0537 0.097(16) Uiso 1 1 calc R
N3 N -0.1437(3) 0.31662(17) 0.2131(2) 0.0347(6) Uani 1 1 d .
H3 H -0.1339 0.3635 0.1793 0.066(13) Uiso 1 1 calc R
N4 N -0.0801(3) 0.20123(16) 0.3086(2) 0.0347(6) Uani 1 1 d .
H4 H -0.0218 0.1605 0.3478 0.081(14) Uiso 1 1 calc R
C1 C 0.2377(4) 0.3670(2) 0.4630(3) 0.0373(8) Uani 1 1 d .
C2 C 0.2850(4) 0.2935(2) 0.4006(2) 0.0377(8) Uani 1 1 d .
H2A H 0.2756 0.2419 0.4420 0.050(10) Uiso 1 1 calc R
H2B H 0.4043 0.2993 0.3985 0.059(11) Uiso 1 1 calc R
C3 C 0.1710(4) 0.28603(19) 0.2785(2) 0.0306(7) Uani 1 1 d .
H3A H 0.1761 0.3406 0.2410 0.039(9) Uiso 1 1 calc R
C4 C 0.2371(4) 0.22071(18) 0.2119(2) 0.0289(7) Uani 1 1 d .
C5 C 0.3445(4) 0.1036(2) 0.1593(3) 0.0429(9) Uani 1 1 d .
H5 H 0.3986 0.0513 0.1628 0.050(10) Uiso 1 1 calc R
C6 C 0.2764(4) 0.1488(2) 0.0646(3) 0.0411(8) Uani 1 1 d .
H6 H 0.2743 0.1340 -0.0101 0.067(12) Uiso 1 1 calc R
C7 C -0.0147(4) 0.26854(18) 0.2694(2) 0.0280(7) Uani 1 1 d .
C8 C -0.2961(4) 0.2796(2) 0.2174(3) 0.0434(9) Uani 1 1 d .
H8 H -0.4065 0.3007 0.1854 0.053(10) Uiso 1 1 calc R
C9 C -0.2562(4) 0.2078(2) 0.2760(3) 0.0456(9) Uani 1 1 d .
H9 H -0.3337 0.1690 0.2920 0.061(11) Uiso 1 1 d R
C10 C 0.3436(4) -0.07820(17) 0.5049(2) 0.0265(7) Uani 1 1 d .
C11 C 0.3338(4) -0.00266(18) 0.5681(2) 0.0285(7) Uani 1 1 d .
C12 C 0.1976(4) 0.03014(19) 0.4747(2) 0.0316(7) Uani 1 1 d .
C13 C 0.2005(4) -0.04879(19) 0.4103(2) 0.0315(7) Uani 1 1 d .

loop_
_atom_site_aniso_label
_atom_site_aniso_U_11
_atom_site_aniso_U_22
_atom_site_aniso_U_33
_atom_site_aniso_U_23
_atom_site_aniso_U_13
_atom_site_aniso_U_12
O1 0.0576(17) 0.0619(17) 0.0567(17) -0.0171(14) 0.0001(14) 0.0198(15)
O2 0.0530(17) 0.072(2) 0.0527(16) -0.0283(15) -0.0044(13) 0.0120(14)
O3 0.0365(12) 0.0273(11) 0.0367(12) -0.0014(9) 0.0044(10) 0.0079(10)
O4 0.0482(14) 0.0368(13) 0.0304(12) -0.0031(10) -0.0013(10) 0.0075(11)
O5 0.0507(15) 0.0351(13) 0.0485(14) 0.0052(11) 0.0000(12) 0.0174(12)
O6 0.0408(14) 0.0518(15) 0.0341(13) -0.0087(11) -0.0062(11) 0.0074(12)
O7 0.0518(17) 0.079(2) 0.0596(17) 0.0340(15) 0.0143(14) 0.0073(15)
N1 0.0368(16) 0.0378(16) 0.0352(17) 0.0034(13) 0.0082(13) 0.0066(13)
N2 0.0351(15) 0.0338(15) 0.0305(14) 0.0007(12) 0.0053(12) 0.0012(13)
N3 0.0311(15) 0.0329(15) 0.0381(15) 0.0075(13) 0.0058(12) 0.0020(12)
N4 0.0300(15) 0.0326(15) 0.0398(15) 0.0112(12) 0.0067(12) 0.0025(13)
C1 0.0349(19) 0.041(2) 0.0328(18) -0.0046(15) 0.0042(15) 0.0016(16)
C2 0.0318(19) 0.0376(19) 0.0389(19) -0.0029(15) 0.0010(15) 0.0060(15)
C3 0.0293(17) 0.0297(17) 0.0322(16) 0.0020(14) 0.0073(13) 0.0014(14)
C4 0.0243(16) 0.0289(17) 0.0307(16) 0.0025(13) 0.0026(13) -0.0009(14)
C5 0.040(2) 0.0358(19) 0.049(2) -0.0031(16) 0.0052(17) 0.0115(17)
C6 0.040(2) 0.044(2) 0.036(2) -0.0099(16) 0.0041(16) 0.0095(17)
C7 0.0293(16) 0.0269(16) 0.0261(16) 0.0007(13) 0.0044(13) 0.0032(14)
C8 0.0288(19) 0.044(2) 0.054(2) 0.0045(17) 0.0043(16) 0.0009(16)
C9 0.0299(18) 0.045(2) 0.062(2) 0.0145(18) 0.0115(17) -0.0019(17)
C10 0.0265(16) 0.0234(15) 0.0280(16) 0.0006(13) 0.0048(13) 0.0003(13)
C11 0.0276(15) 0.0279(16) 0.0275(16) 0.0044(13) 0.0029(13) 0.0005(13)
C12 0.0300(17) 0.0322(17) 0.0306(17) 0.0038(14) 0.0047(13) 0.0043(14)
C13 0.0268(16) 0.0393(18) 0.0268(16) 0.0021(14) 0.0045(13) 0.0022(15)

loop_
_atom_type_symbol
_atom_type_description
_atom_type_scat_dispersion_real
_atom_type_scat_dispersion_imag
_atom_type_scat_source
O O 0.0106 0.0060 'International Tables Vol C Tables 4.2.6.8 and 6.1.1.4'
N N 0.0061 0.0033 'International Tables Vol C Tables 4.2.6.8 and 6.1.1.4'
C C 0.0033 0.0016 'International Tables Vol C Tables 4.2.6.8 and 6.1.1.4'
H H 0.0000 0.0000 'International Tables Vol C Tables 4.2.6.8 and 6.1.1.4'

loop_
_geom_angle_atom_site_label_1
_geom_angle_atom_site_label_2
_geom_angle_atom_site_label_3
_geom_angle
C1 O2 H20 109.5
H7A O7 H7B 109.0
C4 N1 C5 109.2(3)
C4 N1 H1 125.4
C5 N1 H1 125.4
C4 N2 C6 109.8(3)
C4 N2 H2 125.1
C6 N2 H2 125.1
C7 N3 C8 108.8(3)
C7 N3 H3 125.6
C8 N3 H3 125.6
C7 N4 C9 108.3(3)
C7 N4 H4 125.9
C9 N4 H4 125.9
O1 C1 O2 123.6(3)
O1 C1 C2 124.6(3)
O2 C1 C2 111.8(3)
C1 C2 C3 112.5(3)
C1 C2 H2A 109.1
C3 C2 H2A 109.1
C1 C2 H2B 109.1
C3 C2 H2B 109.1
H2A C2 H2B 107.8
C4 C3 C7 109.0(2)
C4 C3 C2 111.6(2)
C7 C3 C2 114.7(3)
C4 C3 H3A 107.0
C7 C3 H3A 107.0
C2 C3 H3A 107.0
N2 C4 N1 107.0(3)
N2 C4 C3 124.8(3)
N1 C4 C3 128.0(3)
C6 C5 N1 107.2(3)
C6 C5 H5 126.4
N1 C5 H5 126.4
C5 C6 N2 106.8(3)
C5 C6 H6 126.6
N2 C6 H6 126.6
N3 C7 N4 108.3(3)
N3 C7 C3 124.4(3)
N4 C7 C3 127.2(3)
C9 C8 N3 107.0(3)
C9 C8 H8 126.5
N3 C8 H8 126.5
C8 C9 N4 107.6(3)
C8 C9 H9 126.3
N4 C9 H9 126.1
O3 C10 C11 134.5(3)
O3 C10 C13 134.9(3)
C11 C10 C13 90.5(2)
O4 C11 C10 134.2(3)
O4 C11 C12 134.6(3)
C10 C11 C12 91.1(2)
O5 C12 C11 133.2(3)
O5 C12 C13 137.0(3)
C11 C12 C13 89.7(2)
O6 C13 C10 135.9(3)
O6 C13 C12 135.6(3)
C10 C13 C12 88.5(2)

loop_
_geom_bond_atom_site_label_1
_geom_bond_atom_site_label_2
_geom_bond_distance
O1 C1 1.199(4)
O2 C1 1.313(4)
O2 H20 0.8200
O3 C10 1.270(3)
O4 C11 1.265(3)
O5 C12 1.248(3)
O6 C13 1.239(3)
O7 H7A 0.9482
O7 H7B 1.0345
N1 C4 1.331(4)
N1 C5 1.374(4)
N1 H1 0.8600
N2 C4 1.329(3)
N2 C6 1.368(4)
N2 H2 0.8600
N3 C7 1.320(3)
N3 C8 1.371(4)
N3 H3 0.8600
N4 C7 1.329(4)
N4 C9 1.369(4)
N4 H4 0.8600
C1 C2 1.489(4)
C2 C3 1.521(4)
C2 H2A 0.9700
C2 H2B 0.9700
C3 C4 1.492(4)
C3 C7 1.493(4)
C3 H3A 0.9800
C5 C6 1.337(4)
C5 H5 0.9300
C6 H6 0.9300
C8 C9 1.331(4)
C8 H8 0.9300
C9 H9 0.9300
C10 C11 1.431(4)
C10 C13 1.466(4)
C11 C12 1.444(4)
C12 C13 1.474(4)

loop_
_geom_hbond_atom_site_label_D
_geom_hbond_atom_site_label_H
_geom_hbond_atom_site_label_A
_geom_hbond_distance_DH
_geom_hbond_distance_HA
_geom_hbond_distance_DA
_geom_hbond_angle_DHA
_geom_hbond_site_symmetry_A
O2 H20 O7 0.82 1.78 2.585(4) 165.8 4_667
O7 H7A O6 0.95 1.82 2.728(3) 160.0 3_556
O7 H7B O4 1.03 1.93 2.966(4) 175.9 .
N1 H1 O3 0.86 2.17 2.906(3) 142.9 3_656
N2 H2 O3 0.86 1.83 2.686(3) 171.4 4_666
N3 H3 O4 0.86 1.83 2.644(3) 157.2 2_454
N4 H4 O5 0.86 1.79 2.632(3) 164.0 .

loop_
_geom_torsion_atom_site_label_1
_geom_torsion_atom_site_label_2
_geom_torsion_atom_site_label_3
_geom_torsion_atom_site_label_4
_geom_torsion
O1 C1 C2 C3 14.5(5)
O2 C1 C2 C3 -166.2(3)
C1 C2 C3 C4 171.1(3)
C1 C2 C3 C7 -64.3(4)
C6 N2 C4 N1 0.0(3)
C6 N2 C4 C3 -175.1(3)
C5 N1 C4 N2 -0.1(3)
C5 N1 C4 C3 174.8(3)
C7 C3 C4 N2 79.2(4)
C2 C3 C4 N2 -153.1(3)
C7 C3 C4 N1 -94.9(3)
C2 C3 C4 N1 32.9(4)
C4 N1 C5 C6 0.2(4)
N1 C5 C6 N2 -0.2(4)
C4 N2 C6 C5 0.1(4)
C8 N3 C7 N4 0.7(3)
C8 N3 C7 C3 176.8(3)
C9 N4 C7 N3 -0.3(3)
C9 N4 C7 C3 -176.3(3)
C4 C3 C7 N3 -111.0(3)
C2 C3 C7 N3 123.0(3)
C4 C3 C7 N4 64.4(4)
C2 C3 C7 N4 -61.6(4)
C7 N3 C8 C9 -0.9(4)
N3 C8 C9 N4 0.7(4)
C7 N4 C9 C8 -0.3(4)
O3 C10 C11 O4 -2.2(6)
C13 C10 C11 O4 177.1(4)
O3 C10 C11 C12 178.4(3)
C13 C10 C11 C12 -2.3(2)
O4 C11 C12 O5 3.6(6)
C10 C11 C12 O5 -177.0(4)
O4 C11 C12 C13 -177.1(4)
C10 C11 C12 C13 2.3(2)
O3 C10 C13 O6 1.4(6)
C11 C10 C13 O6 -177.9(4)
O3 C10 C13 C12 -178.4(3)
C11 C10 C13 C12 2.3(2)
O5 C12 C13 O6 -2.8(7)
C11 C12 C13 O6 177.9(4)
O5 C12 C13 C10 177.0(4)
C11 C12 C13 C10 -2.3(2)
